data_4104940
loop_
_publ_author_name
'Yagang Zhang'
'Judith M. Lavin'
'Ken D. Shimizu'

_publ_section_title
;
 Solvent Programmable Polymers Based on Restricted Rotation
;
_journal_name_full 'Journal of the American Chemical Society'
_journal_page_first 12062
_journal_page_last 12063
_journal_paper_doi 10.1021/ja904234w
_journal_volume 131
_journal_year 2009
_chemical_formula_moiety 'C17 H15 N O4'
_chemical_formula_sum 'C17 H15 N O4'
_chemical_formula_weight 297.30
_chemical_name_systematic
; 
 ? 
;
_space_group_IT_number 14
_symmetry_cell_setting monoclinic
_symmetry_space_group_name_Hall '-P 2yn'
_symmetry_space_group_name_H-M 'P 1 21/n 1'
_atom_sites_solution_hydrogens mixed
_atom_sites_solution_primary direct
_atom_sites_solution_secondary difmap
_audit_creation_method SHELXL-97
_cell_angle_alpha 90.00
_cell_angle_beta 114.739(2)
_cell_angle_gamma 90.00
_cell_formula_units_Z 4
_cell_length_a 13.5426(13)
_cell_length_b 7.7407(7)
_cell_length_c 14.5124(14)
_cell_measurement_reflns_used 5328
_cell_measurement_temperature 150(2)
_cell_measurement_theta_max 27.867
_cell_measurement_theta_min 2.696
_cell_volume 1381.7(2)
_computing_cell_refinement 'SAINT-Plus Version 6.45 (Bruker, 2001)'
_computing_data_collection 'SMART Version 5.625 (Bruker, 2001)'
_computing_data_reduction 'SAINT-Plus Version 6.45 (Bruker, 2001)'
_computing_molecular_graphics various
_computing_publication_material 'SHELXTL Version 6.14 (Bruker, 2000)'
_computing_structure_refinement 'SHELXL-97 (Sheldrick, 1997)'
_computing_structure_solution 'SHELXS-97 (Sheldrick, 1990)'
_diffrn_ambient_temperature 150(2)
_diffrn_measured_fraction_theta_full 1.000
_diffrn_measured_fraction_theta_max 1.000
_diffrn_measurement_device_type 'Bruker SMART APEX CCD diffractometer'
_diffrn_measurement_method 'omega scans'
_diffrn_radiation_monochromator graphite
_diffrn_radiation_source 'fine-focus sealed tube'
_diffrn_radiation_type MoK\a
_diffrn_radiation_wavelength 0.71073
_diffrn_reflns_av_R_equivalents 0.0348
_diffrn_reflns_av_sigmaI/netI 0.0200
_diffrn_reflns_limit_h_max 17
_diffrn_reflns_limit_h_min -17
_diffrn_reflns_limit_k_max 10
_diffrn_reflns_limit_k_min -10
_diffrn_reflns_limit_l_max 19
_diffrn_reflns_limit_l_min -19
_diffrn_reflns_number 26495
_diffrn_reflns_theta_full 27.88
_diffrn_reflns_theta_max 27.88
_diffrn_reflns_theta_min 1.73
_exptl_absorpt_coefficient_mu 0.103
_exptl_absorpt_correction_type none
_exptl_crystal_colour colorless
_exptl_crystal_density_diffrn 1.429
_exptl_crystal_description plate
_exptl_crystal_F_000 624
_exptl_crystal_size_max 0.44
_exptl_crystal_size_mid 0.40
_exptl_crystal_size_min 0.12
_refine_diff_density_max 0.359
_refine_diff_density_min -0.215
_refine_diff_density_rms 0.048
_refine_ls_extinction_method none
_refine_ls_goodness_of_fit_ref 1.072
_refine_ls_hydrogen_treatment mixed
_refine_ls_matrix_type full
_refine_ls_number_parameters 204
_refine_ls_number_reflns 3296
_refine_ls_number_restraints 0
_refine_ls_restrained_S_all 1.072
_refine_ls_R_factor_all 0.0461
_refine_ls_R_factor_gt 0.0408
_refine_ls_shift/su_max 0.000
_refine_ls_shift/su_mean 0.000
_refine_ls_structure_factor_coef Fsqd
_refine_ls_weighting_details 'calc w=1/[\s^2^(Fo^2^)+(0.0650P)^2^+0.2566P] where P=(Fo^2^+2Fc^2^)/3'
_refine_ls_weighting_scheme calc
_refine_ls_wR_factor_gt 0.1090
_refine_ls_wR_factor_ref 0.1128
_reflns_number_gt 2854
_reflns_number_total 3296
_reflns_threshold_expression >2sigma(I)
_cod_data_source_file ja904234w_si_002.cif
_cod_data_source_block yz01m
_cod_original_sg_symbol_H-M 'P 21/n'
_cod_database_code 4104940

loop_
_symmetry_equiv_pos_as_xyz
'x, y, z'
'-x+1/2, y+1/2, -z+1/2'
'-x, -y, -z'
'x-1/2, -y-1/2, z-1/2'

loop_
_atom_site_label
_atom_site_type_symbol
_atom_site_fract_x
_atom_site_fract_y
_atom_site_fract_z
_atom_site_U_iso_or_equiv
_atom_site_adp_type
_atom_site_occupancy
_atom_site_symmetry_multiplicity
_atom_site_calc_flag
_atom_site_refinement_flags
C1 C 0.20506(9) 0.09038(15) 0.52877(8) 0.0198(2) Uani 1 1 d .
C2 C 0.17269(9) 0.25071(15) 0.46415(9) 0.0204(2) Uani 1 1 d .
H2 H 0.1188 0.3201 0.4791 0.024 Uiso 1 1 calc R
C3 C 0.27944(9) 0.35222(15) 0.49256(8) 0.0200(2) Uani 1 1 d .
H3 H 0.2754 0.4679 0.5214 0.024 Uiso 1 1 calc R
C4 C 0.36631(9) 0.24213(15) 0.56979(8) 0.0191(2) Uani 1 1 d .
C5 C 0.13176(10) 0.22055(16) 0.34730(9) 0.0222(3) Uani 1 1 d .
H5 H 0.0535 0.1881 0.3098 0.027 Uiso 1 1 calc R
C6 C 0.21317(10) 0.10232(16) 0.33286(9) 0.0238(3) Uani 1 1 d .
H6 H 0.2009 -0.0143 0.3106 0.029 Uiso 1 1 calc R
C7 C 0.30512(10) 0.19089(16) 0.35698(9) 0.0234(3) Uani 1 1 d .
H7 H 0.3701 0.1486 0.3550 0.028 Uiso 1 1 calc R
C8 C 0.28748(10) 0.37119(16) 0.38809(9) 0.0220(3) Uani 1 1 d .
H8 H 0.3377 0.4629 0.3844 0.026 Uiso 1 1 calc R
C9 C 0.16577(10) 0.39523(17) 0.31787(9) 0.0256(3) Uani 1 1 d .
H9A H 0.1514 0.4016 0.2452 0.031 Uiso 1 1 calc R
H9B H 0.1330 0.4956 0.3370 0.031 Uiso 1 1 calc R
C10 C 0.37115(9) -0.03139(15) 0.66439(8) 0.0184(2) Uani 1 1 d .
C11 C 0.40395(9) -0.18478(15) 0.63497(9) 0.0212(2) Uani 1 1 d .
C12 C 0.45231(10) -0.31145(16) 0.70881(10) 0.0255(3) Uani 1 1 d .
H12 H 0.4742 -0.4176 0.6902 0.031 Uiso 1 1 calc R
C13 C 0.46891(10) -0.28498(16) 0.80862(10) 0.0267(3) Uani 1 1 d .
H13 H 0.5011 -0.3731 0.8577 0.032 Uiso 1 1 calc R
C14 C 0.43842(10) -0.12973(16) 0.83692(9) 0.0241(3) Uani 1 1 d .
H14 H 0.4517 -0.1111 0.9058 0.029 Uiso 1 1 calc R
C15 C 0.38850(9) -0.00083(15) 0.76534(8) 0.0198(2) Uani 1 1 d .
C16 C 0.38766(11) -0.21260(17) 0.52692(10) 0.0275(3) Uani 1 1 d .
H16A H 0.4268 -0.3167 0.5229 0.041 Uiso 1 1 calc R
H16B H 0.4156 -0.1126 0.5039 0.041 Uiso 1 1 calc R
H16C H 0.3100 -0.2267 0.4837 0.041 Uiso 1 1 calc R
C17 C 0.35668(9) 0.16653(16) 0.79724(9) 0.0221(3) Uani 1 1 d .
N1 N 0.31573(8) 0.09482(12) 0.58744(7) 0.0182(2) Uani 1 1 d .
O1 O 0.14540(7) -0.02657(12) 0.52945(6) 0.0284(2) Uani 1 1 d .
O2 O 0.46299(7) 0.26705(11) 0.60982(6) 0.0251(2) Uani 1 1 d .
O3 O 0.32557(8) 0.29297(12) 0.74447(7) 0.0333(2) Uani 1 1 d .
O4 O 0.36954(9) 0.16351(14) 0.89361(7) 0.0357(3) Uani 1 1 d .
H4A H 0.3540(17) 0.268(3) 0.9068(16) 0.064(6) Uiso 1 1 d .

loop_
_atom_site_aniso_label
_atom_site_aniso_U_11
_atom_site_aniso_U_22
_atom_site_aniso_U_33
_atom_site_aniso_U_23
_atom_site_aniso_U_13
_atom_site_aniso_U_12
C1 0.0207(6) 0.0247(6) 0.0142(5) -0.0001(4) 0.0074(4) -0.0001(4)
C2 0.0203(5) 0.0228(6) 0.0182(5) 0.0022(4) 0.0082(4) 0.0027(4)
C3 0.0243(6) 0.0182(5) 0.0173(5) -0.0002(4) 0.0085(5) 0.0003(4)
C4 0.0235(6) 0.0193(5) 0.0145(5) -0.0029(4) 0.0080(4) -0.0016(4)
C5 0.0199(6) 0.0274(6) 0.0160(5) 0.0034(4) 0.0043(4) -0.0012(5)
C6 0.0279(6) 0.0271(6) 0.0146(5) -0.0027(4) 0.0073(5) -0.0017(5)
C7 0.0252(6) 0.0298(6) 0.0163(5) -0.0019(4) 0.0098(5) -0.0003(5)
C8 0.0236(6) 0.0243(6) 0.0170(5) 0.0021(4) 0.0075(5) -0.0030(5)
C9 0.0252(6) 0.0282(6) 0.0205(6) 0.0066(5) 0.0067(5) 0.0006(5)
C10 0.0172(5) 0.0194(5) 0.0170(5) 0.0015(4) 0.0054(4) -0.0012(4)
C11 0.0216(6) 0.0203(6) 0.0200(5) -0.0013(4) 0.0071(5) -0.0020(4)
C12 0.0272(6) 0.0194(6) 0.0279(6) 0.0001(5) 0.0095(5) 0.0021(5)
C13 0.0285(6) 0.0234(6) 0.0250(6) 0.0073(5) 0.0083(5) 0.0034(5)
C14 0.0252(6) 0.0278(6) 0.0188(5) 0.0038(5) 0.0087(5) 0.0015(5)
C15 0.0181(5) 0.0218(6) 0.0187(5) 0.0006(4) 0.0070(4) -0.0005(4)
C16 0.0356(7) 0.0232(6) 0.0236(6) -0.0038(5) 0.0124(5) 0.0016(5)
C17 0.0206(6) 0.0260(6) 0.0193(5) -0.0007(5) 0.0079(5) 0.0010(5)
N1 0.0198(5) 0.0185(5) 0.0146(4) 0.0008(3) 0.0055(4) 0.0000(4)
O1 0.0249(5) 0.0331(5) 0.0234(4) 0.0062(4) 0.0064(4) -0.0078(4)
O2 0.0211(4) 0.0292(5) 0.0214(4) 0.0001(3) 0.0053(3) -0.0048(3)
O3 0.0479(6) 0.0284(5) 0.0263(5) 0.0038(4) 0.0181(4) 0.0136(4)
O4 0.0558(7) 0.0318(5) 0.0206(5) -0.0004(4) 0.0171(4) 0.0112(5)

loop_
_atom_type_symbol
_atom_type_description
_atom_type_scat_dispersion_real
_atom_type_scat_dispersion_imag
_atom_type_scat_source
C C 0.0033 0.0016 'International Tables Vol C Tables 4.2.6.8 and 6.1.1.4'
H H 0.0000 0.0000 'International Tables Vol C Tables 4.2.6.8 and 6.1.1.4'
N N 0.0061 0.0033 'International Tables Vol C Tables 4.2.6.8 and 6.1.1.4'
O O 0.0106 0.0060 'International Tables Vol C Tables 4.2.6.8 and 6.1.1.4'

loop_
_geom_angle_atom_site_label_1
_geom_angle_atom_site_label_2
_geom_angle_atom_site_label_3
_geom_angle
O1 C1 N1 124.55(11)
O1 C1 C2 126.68(11)
N1 C1 C2 108.76(10)
C1 C2 C3 104.92(9)
C1 C2 C5 115.50(9)
C3 C2 C5 103.47(9)
C1 C2 H2 110.8
C3 C2 H2 110.8
C5 C2 H2 110.8
C4 C3 C2 105.30(9)
C4 C3 C8 115.04(9)
C2 C3 C8 103.02(9)
C4 C3 H3 111.0
C2 C3 H3 111.0
C8 C3 H3 111.0
O2 C4 N1 123.72(11)
O2 C4 C3 128.44(11)
N1 C4 C3 107.82(9)
C6 C5 C9 99.92(10)
C6 C5 C2 106.98(9)
C9 C5 C2 99.07(9)
C6 C5 H5 116.1
C9 C5 H5 116.1
C2 C5 H5 116.1
C7 C6 C5 107.88(11)
C7 C6 H6 126.1
C5 C6 H6 126.1
C6 C7 C8 107.77(11)
C6 C7 H7 126.1
C8 C7 H7 126.1
C7 C8 C9 99.91(10)
C7 C8 C3 106.52(9)
C9 C8 C3 99.33(9)
C7 C8 H8 116.2
C9 C8 H8 116.2
C3 C8 H8 116.2
C8 C9 C5 94.10(9)
C8 C9 H9A 112.9
C5 C9 H9A 112.9
C8 C9 H9B 112.9
C5 C9 H9B 112.9
H9A C9 H9B 110.3
C11 C10 C15 121.81(10)
C11 C10 N1 118.06(10)
C15 C10 N1 120.11(10)
C10 C11 C12 118.00(11)
C10 C11 C16 120.92(10)
C12 C11 C16 121.08(11)
C13 C12 C11 121.16(11)
C13 C12 H12 119.4
C11 C12 H12 119.4
C12 C13 C14 119.97(11)
C12 C13 H13 120.0
C14 C13 H13 120.0
C13 C14 C15 120.72(11)
C13 C14 H14 119.6
C15 C14 H14 119.6
C14 C15 C10 118.31(11)
C14 C15 C17 120.07(10)
C10 C15 C17 121.61(10)
C11 C16 H16A 109.5
C11 C16 H16B 109.5
H16A C16 H16B 109.5
C11 C16 H16C 109.5
H16A C16 H16C 109.5
H16B C16 H16C 109.5
O3 C17 O4 122.51(11)
O3 C17 C15 125.12(11)
O4 C17 C15 112.35(10)
C1 N1 C4 113.17(9)
C1 N1 C10 122.81(9)
C4 N1 C10 123.82(9)
C17 O4 H4A 105.9(14)

loop_
_geom_bond_atom_site_label_1
_geom_bond_atom_site_label_2
_geom_bond_distance
C1 O1 1.2161(14)
C1 N1 1.3801(15)
C1 C2 1.5059(16)
C2 C3 1.5422(16)
C2 C5 1.5654(16)
C2 H2 1.0000
C3 C4 1.5043(16)
C3 C8 1.5716(15)
C3 H3 1.0000
C4 O2 1.2051(14)
C4 N1 1.4078(14)
C5 C6 1.5134(17)
C5 C9 1.5452(17)
C5 H5 1.0000
C6 C7 1.3336(17)
C6 H6 0.9500
C7 C8 1.5163(17)
C7 H7 0.9500
C8 C9 1.5441(17)
C8 H8 1.0000
C9 H9A 0.9900
C9 H9B 0.9900
C10 C11 1.3958(16)
C10 C15 1.4033(15)
C10 N1 1.4365(14)
C11 C12 1.3969(17)
C11 C16 1.5047(16)
C12 C13 1.3849(18)
C12 H12 0.9500
C13 C14 1.3875(18)
C13 H13 0.9500
C14 C15 1.3943(16)
C14 H14 0.9500
C15 C17 1.4984(16)
C16 H16A 0.9800
C16 H16B 0.9800
C16 H16C 0.9800
C17 O3 1.2049(15)
C17 O4 1.3353(14)
O4 H4A 0.88(2)

loop_
_geom_hbond_atom_site_label_D
_geom_hbond_atom_site_label_H
_geom_hbond_atom_site_label_A
_geom_hbond_distance_DH
_geom_hbond_distance_HA
_geom_hbond_distance_DA
_geom_hbond_angle_DHA
_geom_hbond_site_symmetry_A
O4 H4A O1 0.88(2) 1.84(2) 2.6892(14) 163(2) 2_556

loop_
_geom_torsion_atom_site_label_1
_geom_torsion_atom_site_label_2
_geom_torsion_atom_site_label_3
_geom_torsion_atom_site_label_4
_geom_torsion
O1 C1 C2 C3 -179.20(11)
N1 C1 C2 C3 -0.18(12)
O1 C1 C2 C5 -65.99(15)
N1 C1 C2 C5 113.03(10)
C1 C2 C3 C4 1.17(11)
C5 C2 C3 C4 -120.29(9)
C1 C2 C3 C8 122.09(9)
C5 C2 C3 C8 0.63(11)
C2 C3 C4 O2 176.52(11)
C8 C3 C4 O2 63.83(15)
C2 C3 C4 N1 -1.77(11)
C8 C3 C4 N1 -114.46(10)
C1 C2 C5 C6 -48.06(13)
C3 C2 C5 C6 65.98(11)
C1 C2 C5 C9 -151.42(10)
C3 C2 C5 C9 -37.38(11)
C9 C5 C6 C7 33.27(12)
C2 C5 C6 C7 -69.48(12)
C5 C6 C7 C8 -0.09(13)
C6 C7 C8 C9 -33.15(12)
C6 C7 C8 C3 69.77(12)
C4 C3 C8 C7 47.08(13)
C2 C3 C8 C7 -66.95(11)
C4 C3 C8 C9 150.41(10)
C2 C3 C8 C9 36.39(11)
C7 C8 C9 C5 49.88(10)
C3 C8 C9 C5 -58.86(10)
C6 C5 C9 C8 -49.96(10)
C2 C5 C9 C8 59.19(10)
C15 C10 C11 C12 1.90(17)
N1 C10 C11 C12 -176.45(10)
C15 C10 C11 C16 -178.09(11)
N1 C10 C11 C16 3.57(16)
C10 C11 C12 C13 -1.01(18)
C16 C11 C12 C13 178.98(12)
C11 C12 C13 C14 -0.73(19)
C12 C13 C14 C15 1.63(19)
C13 C14 C15 C10 -0.76(18)
C13 C14 C15 C17 -179.63(11)
C11 C10 C15 C14 -1.03(17)
N1 C10 C15 C14 177.28(10)
C11 C10 C15 C17 177.82(10)
N1 C10 C15 C17 -3.87(16)
C14 C15 C17 O3 170.49(12)
C10 C15 C17 O3 -8.34(19)
C14 C15 C17 O4 -7.63(16)
C10 C15 C17 O4 173.54(11)
O1 C1 N1 C4 178.04(11)
C2 C1 N1 C4 -1.01(12)
O1 C1 N1 C10 -6.84(17)
C2 C1 N1 C10 174.11(9)
O2 C4 N1 C1 -176.60(10)
C3 C4 N1 C1 1.79(12)
O2 C4 N1 C10 8.35(17)
C3 C4 N1 C10 -173.27(9)
C11 C10 N1 C1 85.18(13)
C15 C10 N1 C1 -93.19(13)
C11 C10 N1 C4 -100.23(13)
C15 C10 N1 C4 81.40(14)
